data_7130619
loop_
_publ_author_name
'Saha, Shuvendu'
'Maji, Modhu Sudan'

_publ_section_title
;
 Cp*Co(III)-catalyzed thiocarbamate directed C&#x2212;H
 aminocarbonyl-ation, amination, and cascade annulation of pyrroles
;
_journal_name_full 'Chemical Communications'
_journal_paper_doi 10.1039/D2CC03992C
_journal_year 2022
_chemical_formula_moiety 'C14 H15 N3 O S'
_chemical_formula_sum 'C14 H15 N3 O S'
_chemical_formula_weight 273.35
_space_group_crystal_system triclinic
_space_group_IT_number 2
_space_group_name_Hall '-P 1'
_space_group_name_H-M_alt 'P -1'
_atom_sites_solution_hydrogens geom
_audit_creation_date 2021-03-28
_audit_creation_method
;
Olex2 1.2
(compiled 2018.05.29 svn.r3508 for OlexSys, GUI svn.r5506)
;
_audit_update_record
;
2022-01-02 deposited with the CCDC.	2022-08-30 downloaded from the CCDC.
;
_cell_angle_alpha 91.97(2)
_cell_angle_beta 97.090(12)
_cell_angle_gamma 103.993(18)
_cell_formula_units_Z 4
_cell_length_a 9.831(4)
_cell_length_b 9.988(7)
_cell_length_c 14.908(7)
_cell_measurement_reflns_used 9909
_cell_measurement_temperature 150(2)
_cell_measurement_theta_max 26.666
_cell_measurement_theta_min 2.396
_cell_volume 1406.4(13)
_computing_cell_refinement 'SAINT V8.38A (?, 2016)'
_computing_data_reduction 'SAINT V8.38A (?, 2016)'
_computing_molecular_graphics 'Olex2 (Dolomanov et al., 2009)'
_computing_publication_material 'Olex2 (Dolomanov et al., 2009)'
_computing_structure_refinement 'ShelXL (Sheldrick, 2015)'
_computing_structure_solution 'SHELXT 2014/5 (Sheldrick, 2014)'
_diffrn_ambient_temperature 150(2)
_diffrn_measured_fraction_theta_full 0.999
_diffrn_measured_fraction_theta_max 0.997
_diffrn_measurement_device_type 'dtrek-CrysAlisPro-abstract goniometer imported rigaku-d*trek images'
_diffrn_measurement_method '\w scans'
_diffrn_radiation_type MoK\a
_diffrn_radiation_wavelength 0.71073
_diffrn_reflns_av_R_equivalents 0.0345
_diffrn_reflns_av_unetI/netI 0.0275
_diffrn_reflns_Laue_measured_fraction_full 0.999
_diffrn_reflns_Laue_measured_fraction_max 0.997
_diffrn_reflns_limit_h_max 12
_diffrn_reflns_limit_h_min -12
_diffrn_reflns_limit_k_max 12
_diffrn_reflns_limit_k_min -12
_diffrn_reflns_limit_l_max 18
_diffrn_reflns_limit_l_min -18
_diffrn_reflns_number 27171
_diffrn_reflns_point_group_measured_fraction_full 0.999
_diffrn_reflns_point_group_measured_fraction_max 0.997
_diffrn_reflns_theta_full 25.242
_diffrn_reflns_theta_max 26.747
_diffrn_reflns_theta_min 2.396
_exptl_absorpt_coefficient_mu 0.226
_exptl_absorpt_correction_T_max 0.7454
_exptl_absorpt_correction_T_min 0.7077
_exptl_absorpt_correction_type multi-scan
_exptl_absorpt_process_details
;
SADABS-2016/2 (Bruker,2016/2) was used for absorption correction.
wR2(int) was 0.1199 before and 0.0489 after correction.
The Ratio of minimum to maximum transmission is 0.9494.
The \l/2 correction factor is Not present.
;
_exptl_crystal_colour 'clear light white'
_exptl_crystal_colour_lustre clear
_exptl_crystal_colour_modifier light
_exptl_crystal_colour_primary white
_exptl_crystal_density_diffrn 1.291
_exptl_crystal_description needle
_exptl_crystal_F_000 576
_exptl_crystal_size_max 0.162
_exptl_crystal_size_mid 0.072
_exptl_crystal_size_min 0.043
_refine_diff_density_max 0.389
_refine_diff_density_min -0.291
_refine_diff_density_rms 0.043
_refine_ls_extinction_method none
_refine_ls_goodness_of_fit_ref 1.049
_refine_ls_hydrogen_treatment constr
_refine_ls_matrix_type full
_refine_ls_number_parameters 343
_refine_ls_number_reflns 5968
_refine_ls_number_restraints 0
_refine_ls_restrained_S_all 1.049
_refine_ls_R_factor_all 0.0653
_refine_ls_R_factor_gt 0.0473
_refine_ls_shift/su_max 0.001
_refine_ls_shift/su_mean 0.000
_refine_ls_structure_factor_coef Fsqd
_refine_ls_weighting_details 'w=1/[\s^2^(Fo^2^)+(0.0634P)^2^+0.6768P] where P=(Fo^2^+2Fc^2^)/3'
_refine_ls_weighting_scheme calc
_refine_ls_wR_factor_gt 0.1285
_refine_ls_wR_factor_ref 0.1451
_reflns_Friedel_coverage 0.000
_reflns_number_gt 4573
_reflns_number_total 5968
_reflns_threshold_expression 'I > 2\s(I)'
_cod_data_source_file d2cc03992c2.cif
_cod_data_source_block SSH-778
_cod_original_cell_volume 1406.3(13)
_cod_database_code 7130619
_shelx_shelxl_version_number 2018/3
_shelx_space_group_comment
;
The symmetry employed for this shelxl refinement is uniquely defined
by the following loop, which should always be used as a source of
symmetry information in preference to the above space-group names.
They are only intended as comments.
;
_shelx_estimated_absorpt_t_max 0.990
_shelx_estimated_absorpt_t_min 0.964
_olex2_refinement_description
;
1. Fixed Uiso
 At 1.2 times of:
  All C(H) groups, All N(H) groups
 At 1.5 times of:
  All C(H,H,H) groups
2.a Me refined with riding coordinates:
 C14(H14A,H14B,H14C), C13(H13A,H13B,H13C), C27(H27A,H27B,H27C), C28(H28A,H28B,
 H28C)
2.b Aromatic/amide H refined with riding coordinates:
 N5(H5), N2(H2), C4(H4), C18(H18), C11(H11), C21(H21), C17(H17), C25(H25),
 C16(H16), C7(H7), C9(H9), C8(H8), C2(H2A), C3(H3), C10(H10), C22(H22),
 C23(H23), C24(H24)
;
_olex2_submission_special_instructions 'No special instructions were received'

loop_
_space_group_symop_operation_xyz
'x, y, z'
'-x, -y, -z'

loop_
_atom_site_label
_atom_site_type_symbol
_atom_site_fract_x
_atom_site_fract_y
_atom_site_fract_z
_atom_site_U_iso_or_equiv
_atom_site_adp_type
_atom_site_occupancy
_atom_site_site_symmetry_order
_atom_site_calc_flag
_atom_site_refinement_flags_posn
_atom_site_refinement_flags_adp
_atom_site_refinement_flags_occupancy
_atom_site_disorder_assembly
_atom_site_disorder_group
S2 S -0.12992(7) 0.73861(6) 0.51051(4) 0.05693(18) Uani 1 1 d . . . . .
S1 S 0.37021(7) 0.42897(6) 0.81870(4) 0.05888(19) Uani 1 1 d . . . . .
N1 N 0.52681(19) 0.68911(18) 0.84922(11) 0.0449(4) Uani 1 1 d . . . . .
O2 O 0.2984(2) 0.79417(19) 0.59166(13) 0.0687(5) Uani 1 1 d . . . . .
N4 N 0.03542(18) 0.84397(18) 0.66525(11) 0.0443(4) Uani 1 1 d . . . . .
N5 N 0.18458(19) 0.96052(18) 0.55945(12) 0.0473(4) Uani 1 1 d . . . . .
H5 H 0.166794 1.020180 0.520359 0.057 Uiso 1 1 calc R . . . .
O1 O 0.77844(19) 0.5722(2) 0.82841(12) 0.0684(5) Uani 1 1 d . . . . .
N3 N 0.48858(19) 0.6008(2) 0.70126(12) 0.0487(4) Uani 1 1 d . . . . .
N2 N 0.66877(19) 0.57655(19) 0.95248(12) 0.0487(4) Uani 1 1 d . . . . .
H2 H 0.647992 0.537295 1.002666 0.058 Uiso 1 1 calc R . . . .
N6 N -0.0240(2) 0.60695(19) 0.64332(14) 0.0530(5) Uani 1 1 d . . . . .
C26 C -0.0363(2) 0.7244(2) 0.60873(14) 0.0429(4) Uani 1 1 d . . . . .
C6 C 0.8066(2) 0.4077(2) 0.93594(14) 0.0466(5) Uani 1 1 d . . . . .
C12 C 0.4658(2) 0.5751(2) 0.78554(13) 0.0435(5) Uani 1 1 d . . . . .
C20 C 0.3017(2) 0.8746(2) 0.44406(15) 0.0465(5) Uani 1 1 d . . . . .
C15 C 0.1307(2) 0.9593(2) 0.64221(15) 0.0459(5) Uani 1 1 d . . . . .
C19 C 0.2633(2) 0.8729(2) 0.53742(16) 0.0474(5) Uani 1 1 d . . . . .
C1 C 0.6169(2) 0.6906(2) 0.92882(14) 0.0477(5) Uani 1 1 d . . . . .
C5 C 0.7506(2) 0.5240(2) 0.90037(14) 0.0490(5) Uani 1 1 d . . . . .
C4 C 0.4983(3) 0.8178(2) 0.84339(16) 0.0544(5) Uani 1 1 d . . . . .
H4 H 0.440090 0.845213 0.795377 0.065 Uiso 1 1 calc R . . . .
C18 C 0.0049(3) 0.8700(3) 0.75146(15) 0.0544(5) Uani 1 1 d . . . . .
H18 H -0.056911 0.807897 0.784088 0.065 Uiso 1 1 calc R . . . .
C11 C 0.7505(3) 0.3254(3) 1.00182(17) 0.0590(6) Uani 1 1 d . . . . .
H11 H 0.669174 0.339602 1.025360 0.071 Uiso 1 1 calc R . . . .
C21 C 0.2187(3) 0.9092(3) 0.37099(17) 0.0605(6) Uani 1 1 d . . . . .
H21 H 0.136687 0.939577 0.379987 0.073 Uiso 1 1 calc R . . . .
C17 C 0.0789(3) 0.9994(3) 0.78068(17) 0.0645(7) Uani 1 1 d . . . . .
H17 H 0.076753 1.045169 0.837235 0.077 Uiso 1 1 calc R . . . .
C25 C 0.4213(3) 0.8314(3) 0.42929(18) 0.0616(6) Uani 1 1 d . . . . .
H25 H 0.478913 0.807341 0.478999 0.074 Uiso 1 1 calc R . . . .
C16 C 0.1602(3) 1.0554(3) 0.71271(18) 0.0610(6) Uani 1 1 d . . . . .
H16 H 0.223819 1.144214 0.715969 0.073 Uiso 1 1 calc R . . . .
C7 C 0.9230(3) 0.3818(3) 0.90191(17) 0.0608(6) Uani 1 1 d . . . . .
H7 H 0.961081 0.435348 0.855253 0.073 Uiso 1 1 calc R . . . .
C14 C 0.4138(3) 0.5043(3) 0.62571(16) 0.0707(7) Uani 1 1 d . . . . .
H14A H 0.443791 0.539871 0.568968 0.106 Uiso 1 1 calc R . . . .
H14B H 0.435577 0.414348 0.633627 0.106 Uiso 1 1 calc R . . . .
H14C H 0.311695 0.493580 0.623634 0.106 Uiso 1 1 calc R . . . .
C13 C 0.5977(3) 0.7172(3) 0.67711(17) 0.0639(7) Uani 1 1 d . . . . .
H13A H 0.594703 0.715087 0.611109 0.096 Uiso 1 1 calc R . . . .
H13B H 0.580265 0.804352 0.699067 0.096 Uiso 1 1 calc R . . . .
H13C H 0.691078 0.710001 0.705025 0.096 Uiso 1 1 calc R . . . .
C9 C 0.9295(3) 0.2008(3) 1.0001(2) 0.0686(7) Uani 1 1 d . . . . .
H9 H 0.971950 0.130553 1.022677 0.082 Uiso 1 1 calc R . . . .
C8 C 0.9852(3) 0.2798(3) 0.9344(2) 0.0673(7) Uani 1 1 d . . . . .
H8 H 1.066292 0.264769 0.911012 0.081 Uiso 1 1 calc R . . . .
C2 C 0.6428(3) 0.8184(3) 0.97135(17) 0.0634(6) Uani 1 1 d . . . . .
H2A H 0.701484 0.849176 1.027379 0.076 Uiso 1 1 calc R . . . .
C27 C 0.0858(3) 0.5995(3) 0.7172(2) 0.0738(8) Uani 1 1 d . . . . .
H27A H 0.075469 0.503084 0.732139 0.111 Uiso 1 1 calc R . . . .
H27B H 0.179212 0.635518 0.698492 0.111 Uiso 1 1 calc R . . . .
H27C H 0.076489 0.654953 0.770591 0.111 Uiso 1 1 calc R . . . .
C3 C 0.5676(3) 0.8976(3) 0.91796(18) 0.0649(7) Uani 1 1 d . . . . .
H3 H 0.565919 0.990672 0.931950 0.078 Uiso 1 1 calc R . . . .
C10 C 0.8126(3) 0.2224(3) 1.0335(2) 0.0707(7) Uani 1 1 d . . . . .
H10 H 0.773605 0.166457 1.078869 0.085 Uiso 1 1 calc R . . . .
C28 C -0.1153(3) 0.4744(3) 0.6044(2) 0.0787(8) Uani 1 1 d . . . . .
H28A H -0.091039 0.399420 0.638646 0.118 Uiso 1 1 calc R . . . .
H28B H -0.214381 0.473973 0.607575 0.118 Uiso 1 1 calc R . . . .
H28C H -0.101625 0.460990 0.541049 0.118 Uiso 1 1 calc R . . . .
C22 C 0.2556(4) 0.8994(3) 0.28444(19) 0.0756(8) Uani 1 1 d . . . . .
H22 H 0.198409 0.923354 0.234466 0.091 Uiso 1 1 calc R . . . .
C23 C 0.3731(4) 0.8557(3) 0.2703(2) 0.0754(8) Uani 1 1 d . . . . .
H23 H 0.396442 0.847795 0.210659 0.090 Uiso 1 1 calc R . . . .
C24 C 0.4577(3) 0.8230(3) 0.3430(2) 0.0742(8) Uani 1 1 d . . . . .
H24 H 0.540788 0.794818 0.333724 0.089 Uiso 1 1 calc R . . . .

loop_
_atom_site_aniso_label
_atom_site_aniso_U_11
_atom_site_aniso_U_22
_atom_site_aniso_U_33
_atom_site_aniso_U_23
_atom_site_aniso_U_13
_atom_site_aniso_U_12
S2 0.0663(4) 0.0476(3) 0.0527(3) -0.0007(2) -0.0056(3) 0.0135(3)
S1 0.0691(4) 0.0478(3) 0.0533(3) 0.0015(2) 0.0068(3) 0.0032(3)
N1 0.0497(10) 0.0427(9) 0.0406(9) 0.0026(7) 0.0011(7) 0.0110(8)
O2 0.0761(12) 0.0734(12) 0.0739(12) 0.0319(9) 0.0252(9) 0.0407(10)
N4 0.0469(10) 0.0425(9) 0.0417(9) 0.0032(7) 0.0064(7) 0.0075(7)
N5 0.0499(10) 0.0412(9) 0.0545(10) 0.0120(8) 0.0132(8) 0.0142(8)
O1 0.0719(11) 0.0909(13) 0.0538(10) 0.0257(9) 0.0213(9) 0.0333(10)
N3 0.0515(10) 0.0569(11) 0.0391(9) 0.0049(8) 0.0023(8) 0.0180(9)
N2 0.0500(10) 0.0588(11) 0.0387(9) 0.0073(8) 0.0038(8) 0.0171(9)
N6 0.0552(11) 0.0411(10) 0.0646(12) 0.0140(8) 0.0139(9) 0.0115(8)
C26 0.0423(11) 0.0386(10) 0.0489(11) 0.0038(8) 0.0118(9) 0.0093(8)
C6 0.0441(11) 0.0525(12) 0.0398(11) -0.0015(9) 0.0006(9) 0.0088(9)
C12 0.0430(11) 0.0482(11) 0.0400(10) 0.0009(8) 0.0004(8) 0.0158(9)
C20 0.0452(11) 0.0337(10) 0.0597(13) 0.0053(9) 0.0109(10) 0.0058(8)
C15 0.0452(11) 0.0394(11) 0.0522(12) 0.0046(9) 0.0064(9) 0.0088(9)
C19 0.0424(11) 0.0400(11) 0.0608(13) 0.0117(9) 0.0091(9) 0.0100(9)
C1 0.0481(12) 0.0525(12) 0.0401(11) 0.0019(9) 0.0025(9) 0.0095(10)
C5 0.0445(11) 0.0595(13) 0.0419(11) 0.0054(10) 0.0026(9) 0.0124(10)
C4 0.0634(14) 0.0476(12) 0.0546(13) 0.0092(10) 0.0085(11) 0.0173(11)
C18 0.0571(13) 0.0624(14) 0.0433(12) 0.0047(10) 0.0092(10) 0.0128(11)
C11 0.0587(14) 0.0670(15) 0.0588(14) 0.0145(12) 0.0171(11) 0.0243(12)
C21 0.0637(15) 0.0587(14) 0.0621(15) 0.0041(11) 0.0057(12) 0.0226(12)
C17 0.0729(17) 0.0670(16) 0.0501(13) -0.0112(11) 0.0036(12) 0.0148(13)
C25 0.0549(14) 0.0656(15) 0.0702(16) 0.0131(12) 0.0165(12) 0.0211(12)
C16 0.0599(14) 0.0475(13) 0.0692(16) -0.0068(11) 0.0053(12) 0.0040(11)
C7 0.0602(15) 0.0668(15) 0.0594(14) 0.0053(12) 0.0188(12) 0.0178(12)
C14 0.099(2) 0.0713(17) 0.0419(13) -0.0053(11) -0.0028(13) 0.0289(15)
C13 0.0573(14) 0.0825(18) 0.0547(14) 0.0203(13) 0.0141(11) 0.0171(13)
C9 0.0746(18) 0.0595(16) 0.0763(18) 0.0004(13) 0.0025(14) 0.0298(14)
C8 0.0597(15) 0.0666(16) 0.0803(18) -0.0065(14) 0.0121(13) 0.0248(13)
C2 0.0734(16) 0.0579(15) 0.0519(14) -0.0099(11) -0.0040(12) 0.0108(12)
C27 0.0705(17) 0.0764(18) 0.0834(19) 0.0387(15) 0.0119(14) 0.0296(14)
C3 0.0813(18) 0.0463(13) 0.0652(16) -0.0022(11) 0.0078(13) 0.0138(12)
C10 0.0834(19) 0.0671(17) 0.0710(17) 0.0197(13) 0.0204(14) 0.0298(15)
C28 0.097(2) 0.0377(13) 0.099(2) 0.0078(13) 0.0211(17) 0.0067(13)
C22 0.095(2) 0.0807(19) 0.0552(15) 0.0039(13) 0.0044(14) 0.0335(17)
C23 0.100(2) 0.0654(17) 0.0652(17) 0.0064(13) 0.0320(16) 0.0196(16)
C24 0.0715(18) 0.0729(18) 0.089(2) 0.0120(15) 0.0367(16) 0.0242(14)

loop_
_atom_type_symbol
_atom_type_description
_atom_type_scat_dispersion_real
_atom_type_scat_dispersion_imag
_atom_type_scat_source
C C 0.0033 0.0016 'International Tables Vol C Tables 4.2.6.8 and 6.1.1.4'
H H 0.0000 0.0000 'International Tables Vol C Tables 4.2.6.8 and 6.1.1.4'
N N 0.0061 0.0033 'International Tables Vol C Tables 4.2.6.8 and 6.1.1.4'
O O 0.0106 0.0060 'International Tables Vol C Tables 4.2.6.8 and 6.1.1.4'
S S 0.1246 0.1234 'International Tables Vol C Tables 4.2.6.8 and 6.1.1.4'

loop_
_geom_angle_atom_site_label_1
_geom_angle_atom_site_label_2
_geom_angle_atom_site_label_3
_geom_angle
_geom_angle_site_symmetry_1
_geom_angle_site_symmetry_3
_geom_angle_publ_flag
C1 N1 C12 127.19(18) . . ?
C4 N1 C12 124.23(18) . . ?
C4 N1 C1 108.49(18) . . ?
C15 N4 C26 127.56(18) . . ?
C15 N4 C18 108.50(18) . . ?
C18 N4 C26 123.46(18) . . ?
C15 N5 H5 118.8 . . ?
C19 N5 H5 118.8 . . ?
C19 N5 C15 122.31(18) . . ?
C12 N3 C14 120.8(2) . . ?
C12 N3 C13 124.09(19) . . ?
C14 N3 C13 114.9(2) . . ?
C1 N2 H2 119.0 . . ?
C5 N2 H2 119.0 . . ?
C5 N2 C1 122.09(19) . . ?
C26 N6 C27 123.1(2) . . ?
C26 N6 C28 120.9(2) . . ?
C27 N6 C28 115.8(2) . . ?
N4 C26 S2 120.42(15) . . ?
N6 C26 S2 125.63(17) . . ?
N6 C26 N4 113.91(19) . . ?
C11 C6 C5 123.9(2) . . ?
C7 C6 C5 117.9(2) . . ?
C7 C6 C11 118.2(2) . . ?
N1 C12 S1 120.17(15) . . ?
N3 C12 S1 126.01(17) . . ?
N3 C12 N1 113.76(19) . . ?
C21 C20 C19 122.8(2) . . ?
C21 C20 C25 119.0(2) . . ?
C25 C20 C19 118.1(2) . . ?
N4 C15 N5 121.04(18) . . ?
C16 C15 N4 108.0(2) . . ?
C16 C15 N5 130.9(2) . . ?
O2 C19 N5 121.3(2) . . ?
O2 C19 C20 121.7(2) . . ?
N5 C19 C20 117.05(18) . . ?
N1 C1 N2 122.11(19) . . ?
C2 C1 N1 107.4(2) . . ?
C2 C1 N2 130.5(2) . . ?
O1 C5 N2 121.4(2) . . ?
O1 C5 C6 121.8(2) . . ?
N2 C5 C6 116.84(19) . . ?
N1 C4 H4 126.0 . . ?
C3 C4 N1 108.0(2) . . ?
C3 C4 H4 126.0 . . ?
N4 C18 H18 126.2 . . ?
C17 C18 N4 107.6(2) . . ?
C17 C18 H18 126.2 . . ?
C6 C11 H11 119.9 . . ?
C6 C11 C10 120.1(2) . . ?
C10 C11 H11 119.9 . . ?
C20 C21 H21 120.1 . . ?
C20 C21 C22 119.8(2) . . ?
C22 C21 H21 120.1 . . ?
C18 C17 H17 125.9 . . ?
C18 C17 C16 108.3(2) . . ?
C16 C17 H17 125.9 . . ?
C20 C25 H25 119.6 . . ?
C24 C25 C20 120.7(3) . . ?
C24 C25 H25 119.6 . . ?
C15 C16 C17 107.5(2) . . ?
C15 C16 H16 126.2 . . ?
C17 C16 H16 126.2 . . ?
C6 C7 H7 119.3 . . ?
C8 C7 C6 121.3(2) . . ?
C8 C7 H7 119.3 . . ?
N3 C14 H14A 109.5 . . ?
N3 C14 H14B 109.5 . . ?
N3 C14 H14C 109.5 . . ?
H14A C14 H14B 109.5 . . ?
H14A C14 H14C 109.5 . . ?
H14B C14 H14C 109.5 . . ?
N3 C13 H13A 109.5 . . ?
N3 C13 H13B 109.5 . . ?
N3 C13 H13C 109.5 . . ?
H13A C13 H13B 109.5 . . ?
H13A C13 H13C 109.5 . . ?
H13B C13 H13C 109.5 . . ?
C8 C9 H9 120.0 . . ?
C8 C9 C10 120.1(3) . . ?
C10 C9 H9 120.0 . . ?
C7 C8 H8 120.2 . . ?
C9 C8 C7 119.7(2) . . ?
C9 C8 H8 120.2 . . ?
C1 C2 H2A 125.9 . . ?
C1 C2 C3 108.2(2) . . ?
C3 C2 H2A 125.9 . . ?
N6 C27 H27A 109.5 . . ?
N6 C27 H27B 109.5 . . ?
N6 C27 H27C 109.5 . . ?
H27A C27 H27B 109.5 . . ?
H27A C27 H27C 109.5 . . ?
H27B C27 H27C 109.5 . . ?
C4 C3 C2 107.9(2) . . ?
C4 C3 H3 126.0 . . ?
C2 C3 H3 126.0 . . ?
C11 C10 H10 119.7 . . ?
C9 C10 C11 120.5(3) . . ?
C9 C10 H10 119.7 . . ?
N6 C28 H28A 109.5 . . ?
N6 C28 H28B 109.5 . . ?
N6 C28 H28C 109.5 . . ?
H28A C28 H28B 109.5 . . ?
H28A C28 H28C 109.5 . . ?
H28B C28 H28C 109.5 . . ?
C21 C22 H22 119.6 . . ?
C23 C22 C21 120.9(3) . . ?
C23 C22 H22 119.6 . . ?
C22 C23 H23 120.2 . . ?
C22 C23 C24 119.7(3) . . ?
C24 C23 H23 120.2 . . ?
C25 C24 H24 120.0 . . ?
C23 C24 C25 119.9(3) . . ?
C23 C24 H24 120.0 . . ?

loop_
_geom_bond_atom_site_label_1
_geom_bond_atom_site_label_2
_geom_bond_distance
_geom_bond_site_symmetry_2
_geom_bond_publ_flag
S2 C26 1.660(2) . ?
S1 C12 1.661(2) . ?
N1 C12 1.418(3) . ?
N1 C1 1.388(3) . ?
N1 C4 1.384(3) . ?
O2 C19 1.223(3) . ?
N4 C26 1.418(3) . ?
N4 C15 1.381(3) . ?
N4 C18 1.385(3) . ?
N5 H5 0.8800 . ?
N5 C15 1.401(3) . ?
N5 C19 1.358(3) . ?
O1 C5 1.225(3) . ?
N3 C12 1.326(3) . ?
N3 C14 1.455(3) . ?
N3 C13 1.468(3) . ?
N2 H2 0.8800 . ?
N2 C1 1.395(3) . ?
N2 C5 1.362(3) . ?
N6 C26 1.323(3) . ?
N6 C27 1.461(3) . ?
N6 C28 1.462(3) . ?
C6 C5 1.489(3) . ?
C6 C11 1.384(3) . ?
C6 C7 1.382(3) . ?
C20 C19 1.486(3) . ?
C20 C21 1.384(3) . ?
C20 C25 1.385(3) . ?
C15 C16 1.353(3) . ?
C1 C2 1.358(3) . ?
C4 H4 0.9500 . ?
C4 C3 1.351(4) . ?
C18 H18 0.9500 . ?
C18 C17 1.348(4) . ?
C11 H11 0.9500 . ?
C11 C10 1.386(4) . ?
C21 H21 0.9500 . ?
C21 C22 1.389(4) . ?
C17 H17 0.9500 . ?
C17 C16 1.414(4) . ?
C25 H25 0.9500 . ?
C25 C24 1.382(4) . ?
C16 H16 0.9500 . ?
C7 H7 0.9500 . ?
C7 C8 1.381(4) . ?
C14 H14A 0.9800 . ?
C14 H14B 0.9800 . ?
C14 H14C 0.9800 . ?
C13 H13A 0.9800 . ?
C13 H13B 0.9800 . ?
C13 H13C 0.9800 . ?
C9 H9 0.9500 . ?
C9 C8 1.364(4) . ?
C9 C10 1.368(4) . ?
C8 H8 0.9500 . ?
C2 H2A 0.9500 . ?
C2 C3 1.409(4) . ?
C27 H27A 0.9800 . ?
C27 H27B 0.9800 . ?
C27 H27C 0.9800 . ?
C3 H3 0.9500 . ?
C10 H10 0.9500 . ?
C28 H28A 0.9800 . ?
C28 H28B 0.9800 . ?
C28 H28C 0.9800 . ?
C22 H22 0.9500 . ?
C22 C23 1.366(4) . ?
C23 H23 0.9500 . ?
C23 C24 1.381(4) . ?
C24 H24 0.9500 . ?
